data_7126310
loop_
_publ_author_name
'Deka, Jugal Kishore Rai'
'Sahariah, Biswajit'
'Baruah, Kalpita'
'Bar, Arun Kumar'
'Sarma, Bani Kanta'

_publ_section_title
;
 Conformational control of N-methyl-N,N'-diacylhydrazines by noncovalent
 carbon bonding in solution.
;
_journal_issue 36
_journal_name_full 'Chemical communications (Cambridge, England)'
_journal_page_first 4874
_journal_page_last 4877
_journal_paper_doi 10.1039/d0cc00943a
_journal_volume 56
_journal_year 2020
_chemical_formula_moiety 'C11 H11 F3 N2 O2, H2 O'
_chemical_formula_sum 'C11 H13 F3 N2 O3'
_chemical_formula_weight 278.23
_space_group_crystal_system monoclinic
_space_group_IT_number 14
_space_group_name_Hall '-P 2yn'
_space_group_name_H-M_alt 'P 1 21/n 1'
_atom_sites_solution_hydrogens mixed
_atom_sites_solution_primary dual
_audit_creation_date 2019-10-13
_audit_creation_method
;
Olex2 1.2
(compiled 2018.05.29 svn.r3508 for OlexSys, GUI svn.r5506)
;
_audit_update_record
;
2019-10-17 deposited with the CCDC.	2020-03-30 downloaded from the CCDC.
;
_cell_angle_alpha 90
_cell_angle_beta 105.691(5)
_cell_angle_gamma 90
_cell_formula_units_Z 4
_cell_length_a 14.405(3)
_cell_length_b 6.5909(10)
_cell_length_c 14.669(2)
_cell_measurement_reflns_used 2458
_cell_measurement_temperature 299(2)
_cell_measurement_theta_max 25.36
_cell_measurement_theta_min 2.32
_cell_volume 1340.8(4)
_computing_cell_refinement 'Bruker SAINT'
_computing_data_collection 'Bruker APEX2'
_computing_data_reduction 'Bruker SAINT'
_computing_molecular_graphics 'Olex2 (Dolomanov et al., 2009)'
_computing_publication_material 'Olex2 (Dolomanov et al., 2009)'
_computing_structure_refinement 'ShelXL (Sheldrick, 2015)'
_computing_structure_solution 'ShelXT (Sheldrick, 2015)'
_diffrn_ambient_temperature 299.13
_diffrn_measured_fraction_theta_full 0.999
_diffrn_measured_fraction_theta_max 0.999
_diffrn_measurement_device_type 'Bruker APEX-II CCD'
_diffrn_measurement_method '\f and \w scans'
_diffrn_radiation_type MoK\a
_diffrn_radiation_wavelength 0.71073
_diffrn_reflns_av_R_equivalents 0.0551
_diffrn_reflns_av_unetI/netI 0.0410
_diffrn_reflns_Laue_measured_fraction_full 0.999
_diffrn_reflns_Laue_measured_fraction_max 0.999
_diffrn_reflns_limit_h_max 17
_diffrn_reflns_limit_h_min -17
_diffrn_reflns_limit_k_max 7
_diffrn_reflns_limit_k_min -7
_diffrn_reflns_limit_l_max 17
_diffrn_reflns_limit_l_min -17
_diffrn_reflns_number 13973
_diffrn_reflns_point_group_measured_fraction_full 0.999
_diffrn_reflns_point_group_measured_fraction_max 0.999
_diffrn_reflns_theta_full 25.027
_diffrn_reflns_theta_max 25.027
_diffrn_reflns_theta_min 2.320
_diffrn_source X-ray
_exptl_absorpt_coefficient_mu 0.127
_exptl_absorpt_correction_T_max 0.982
_exptl_absorpt_correction_T_min 0.975
_exptl_absorpt_correction_type multi-scan
_exptl_absorpt_process_details SADABS
_exptl_crystal_colour colourless
_exptl_crystal_density_diffrn 1.378
_exptl_crystal_description block
_exptl_crystal_F_000 576
_exptl_crystal_size_max 0.259
_exptl_crystal_size_mid 0.167
_exptl_crystal_size_min 0.145
_exptl_transmission_factor_max 0.977
_exptl_transmission_factor_min 0.969
_refine_diff_density_max 0.330
_refine_diff_density_min -0.278
_refine_diff_density_rms 0.047
_refine_ls_extinction_method none
_refine_ls_goodness_of_fit_ref 1.029
_refine_ls_hydrogen_treatment mixed
_refine_ls_matrix_type full
_refine_ls_number_parameters 238
_refine_ls_number_reflns 2364
_refine_ls_number_restraints 80
_refine_ls_restrained_S_all 1.068
_refine_ls_R_factor_all 0.1387
_refine_ls_R_factor_gt 0.0782
_refine_ls_shift/su_max 0.000
_refine_ls_shift/su_mean 0.000
_refine_ls_structure_factor_coef Fsqd
_refine_ls_weighting_details 'w=1/[\s^2^(Fo^2^)+(0.1225P)^2^+1.1649P] where P=(Fo^2^+2Fc^2^)/3'
_refine_ls_weighting_scheme calc
_refine_ls_wR_factor_gt 0.2132
_refine_ls_wR_factor_ref 0.2673
_reflns_Friedel_coverage 0.000
_reflns_number_gt 1275
_reflns_number_total 2364
_reflns_threshold_expression 'I > 2\s(I)'
_cod_data_source_file d0cc00943a2.cif
_cod_data_source_block CF3Ph-NH_NMe-Me
_cod_depositor_comments
;
The following automatic conversions were performed:

data item '_exptl_absorpt_correction_type' value 'Multi-scan' was
changed to 'multi-scan' in accordance with the
/home/data/users/saulius/crontab/automatic-downloads/rss-feeds/RSC/lib/dictionaries/cif_core.dic
dictionary named 'cif_core.dic' version 2.4.2 last updated on
2011-04-26.

Automatic conversion script
Id: cif_fix_values 7556 2019-12-06 15:28:31Z antanas 

 Adding full bibliography for 7126305--7126311.cif.
;
_cod_database_code 7126310
_shelx_shelxl_version_number 2018/3
_shelx_space_group_comment
;
The symmetry employed for this shelxl refinement is uniquely defined
by the following loop, which should always be used as a source of
symmetry information in preference to the above space-group names.
They are only intended as comments.
;
_shelx_estimated_absorpt_t_max 0.982
_shelx_estimated_absorpt_t_min 0.968
_olex2_refinement_description
;
1. Fixed Uiso
 At 1.5 times of:
  All C(H,H,H) groups
2. Restrained distances
 N1A-H1A
 0.9 with sigma of 0.05
 O1-H1C
 0.95 with sigma of 0.05
3. Uiso/Uaniso restraints and constraints
Uanis(F2A) \\sim Ueq, Uanis(F2) \\sim Ueq, Uanis(F3A) \\sim Ueq, Uanis(F3)
\\sim Ueq, Uanis(F1A) \\sim Ueq, Uanis(F1) \\sim Ueq: with sigma of 0.05 and
sigma for terminal atoms of 0.1
Uanis(F2) \\sim Ueq, Uanis(F3A) \\sim Ueq, Uanis(F3) \\sim Ueq, Uanis(F1A)
\\sim Ueq, Uanis(F1) \\sim Ueq, Uanis(F2A) \\sim Ueq: with sigma of 0.005 and
sigma for terminal atoms of 0.01
Uanis(F3A) \\sim Ueq, Uanis(F3) \\sim Ueq, Uanis(F1) \\sim Ueq, Uanis(F1A)
\\sim Ueq, Uanis(F2A) \\sim Ueq, Uanis(F2) \\sim Ueq: with sigma of 0.9 and
sigma for terminal atoms of 1.8
Uanis(O2B) \\sim Ueq, Uanis(O2A) \\sim Ueq: with sigma of 0.005 and sigma for
terminal atoms of 0.01
Uanis(N1B) \\sim Ueq, Uanis(N1A) \\sim Ueq: with sigma of 0.05 and sigma for
terminal atoms of 0.01
Uanis(F2B) \\sim Ueq, Uanis(F3B) \\sim Ueq, Uanis(F1B) \\sim Ueq: with sigma of
0.005 and sigma for terminal atoms of 0.01
Uanis(F1A) = Uanis(F1) = Uanis(F2A) = Uanis(F2) = Uanis(F3A) = Uanis(F3)
Uanis(O2B) = Uanis(O2A)
Uanis(N1B) = Uanis(N1A)
Uanis(C1B) = Uanis(C1A)
4. Others
 Fixed Sof: O2A(0.5) N1A(0.5) N2A(0.5) F3(0.4) F1(0.4) F2(0.4) F2A(0.4)
 F3A(0.4) F1A(0.4) N2B(0.5) C1A(0.5) C1B(0.5) O2B(0.5) N1B(0.5) F2B(0.2)
 F3B(0.2) F1B(0.2)
5.a Aromatic/amide H refined with riding coordinates:
 C10(H10), C9(H9)
5.b Idealised Me refined as rotating group:
 C3(H3A,H3B,H3C), C2(H2A,H2B,H2C)
;
_olex2_submission_special_instructions 'No special instructions were received'

loop_
_space_group_symop_operation_xyz
'x, y, z'
'-x+1/2, y+1/2, -z+1/2'
'-x, -y, -z'
'x-1/2, -y-1/2, z-1/2'

loop_
_atom_site_label
_atom_site_type_symbol
_atom_site_fract_x
_atom_site_fract_y
_atom_site_fract_z
_atom_site_U_iso_or_equiv
_atom_site_adp_type
_atom_site_occupancy
_atom_site_site_symmetry_order
_atom_site_calc_flag
_atom_site_refinement_flags_posn
_atom_site_refinement_flags_adp
_atom_site_refinement_flags_occupancy
_atom_site_disorder_assembly
_atom_site_disorder_group
O2A O 0.4701(5) 0.2267(17) 1.0082(8) 0.0745(17) Uani 0.5 1 d . U P . .
N1A N 0.4065(9) 0.414(4) 0.7774(17) 0.058(3) Uani 0.5 1 d D U P . .
C5 C 0.3940(3) 0.4351(6) 0.6136(3) 0.0569(10) Uani 1 1 d . . . . .
C10 C 0.4330(3) 0.6267(6) 0.6138(3) 0.0674(12) Uani 1 1 d . . . . .
H10 H 0.472972 0.678909 0.669555 0.095(15) Uiso 1 1 calc R . . . .
C8 C 0.3542(3) 0.6633(6) 0.4498(3) 0.0623(11) Uani 1 1 d . . . . .
C9 C 0.4134(3) 0.7406(6) 0.5326(3) 0.0687(12) Uani 1 1 d . . . . .
H9 H 0.439836 0.869446 0.533343 0.069(12) Uiso 1 1 calc R . . . .
C6 C 0.3377(3) 0.3565(7) 0.5299(3) 0.0696(12) Uani 1 1 d . . . . .
C7 C 0.3174(4) 0.4707(7) 0.4481(3) 0.0729(13) Uani 1 1 d . . . . .
C11 C 0.3257(5) 0.7910(9) 0.3628(4) 0.0931(17) Uani 1 1 d . . . . .
N2A N 0.3990(7) 0.3206(11) 0.8623(6) 0.0622(19) Uani 0.5 1 d . . P . .
F3 F 0.3634(7) 0.6854(16) 0.2931(7) 0.0963(12) Uani 0.4 1 d . U P . .
F1 F 0.3588(8) 0.9784(13) 0.3715(5) 0.0963(12) Uani 0.4 1 d . U P . .
F2 F 0.2283(7) 0.7805(18) 0.3201(7) 0.0963(12) Uani 0.4 1 d . U P . .
F2A F 0.2842(8) 0.9615(14) 0.3752(5) 0.0963(12) Uani 0.4 1 d . U P . .
F3A F 0.3182(9) 0.7135(15) 0.2861(7) 0.0963(12) Uani 0.4 1 d . U P . .
F1A F 0.4059(6) 0.9266(16) 0.3641(6) 0.0963(12) Uani 0.4 1 d . U P . .
N2B N 0.4722(7) 0.3119(10) 0.8701(6) 0.0601(18) Uani 0.5 1 d . . P . .
C1A C 0.4061(9) 0.2835(15) 0.9191(8) 0.067(2) Uani 0.5 1 d . . P . .
C1B C 0.4773(8) 0.2802(14) 0.9324(8) 0.067(2) Uani 0.5 1 d . . P . .
O2B O 0.4294(5) 0.2117(17) 1.0010(8) 0.0745(17) Uani 0.5 1 d . U P . .
N1B N 0.4459(9) 0.414(4) 0.7849(17) 0.058(3) Uani 0.5 1 d . U P . .
H6 H 0.312(4) 0.228(8) 0.533(3) 0.096(16) Uiso 1 1 d . . . . .
C3 C 0.5728(3) 0.2849(9) 0.9110(4) 0.0928(16) Uani 1 1 d . . . . .
H3A H 0.597762 0.192064 0.873011 0.139 Uiso 1 1 calc GR . . . .
H3B H 0.583644 0.231294 0.973822 0.139 Uiso 1 1 calc GR . . . .
H3C H 0.605031 0.413210 0.913686 0.139 Uiso 1 1 calc GR . . . .
C2 C 0.3028(4) 0.3178(9) 0.8729(4) 0.0956(17) Uani 1 1 d . . . . .
H2A H 0.284968 0.248138 0.813231 0.143 Uiso 1 1 calc GR . . . .
H2B H 0.291174 0.460493 0.862663 0.143 Uiso 1 1 calc GR . . . .
H2C H 0.265101 0.267037 0.912821 0.143 Uiso 1 1 calc GR . . . .
C1 C 0.4085(3) 0.3087(6) 0.7002(3) 0.0703(12) Uani 1 1 d . . . . .
H1A H 0.421(4) 0.546(6) 0.786(4) 0.106(18) Uiso 1 1 d D . . . .
F2B F 0.2408(10) 0.886(2) 0.3546(10) 0.067(3) Uani 0.2 1 d . U P . .
F3B F 0.2572(13) 0.714(2) 0.2901(9) 0.074(4) Uani 0.2 1 d . U P . .
F1B F 0.3914(13) 0.810(3) 0.3162(13) 0.096(4) Uani 0.2 1 d . U P . .
O1 O 0.4061(4) -0.1873(5) 0.8267(3) 0.1201(17) Uani 1 1 d D . . . .
H1B H 0.465(5) -0.174(12) 0.871(5) 0.16(3) Uiso 1 1 d . . . . .
H1C H 0.419(6) -0.072(10) 0.790(5) 0.20(3) Uiso 1 1 d D . . . .
O0AA O 0.4031(3) 0.1239(5) 0.6969(2) 0.0949(12) Uani 1 1 d . . . . .
H7 H 0.274(4) 0.417(8) 0.396(4) 0.106(18) Uiso 1 1 d . . . . .

loop_
_atom_site_aniso_label
_atom_site_aniso_U_11
_atom_site_aniso_U_22
_atom_site_aniso_U_33
_atom_site_aniso_U_23
_atom_site_aniso_U_13
_atom_site_aniso_U_12
O2A 0.081(4) 0.083(2) 0.059(2) 0.0102(17) 0.019(3) -0.001(3)
N1A 0.077(10) 0.046(2) 0.043(4) 0.008(2) 0.002(8) -0.004(8)
C5 0.069(3) 0.050(2) 0.050(2) 0.0013(18) 0.0127(19) 0.0023(19)
C10 0.089(3) 0.056(2) 0.052(2) -0.0008(19) 0.010(2) -0.010(2)
C8 0.077(3) 0.063(3) 0.047(2) 0.0055(19) 0.018(2) 0.003(2)
C9 0.090(3) 0.059(3) 0.057(3) 0.004(2) 0.020(2) -0.013(2)
C6 0.092(3) 0.056(3) 0.056(3) -0.004(2) 0.012(2) -0.016(2)
C7 0.083(3) 0.075(3) 0.053(3) 0.000(2) 0.006(2) -0.009(2)
C11 0.136(5) 0.087(4) 0.060(3) -0.006(3) 0.031(3) -0.012(4)
N2A 0.075(6) 0.056(4) 0.053(5) 0.006(3) 0.012(5) -0.004(4)
F3 0.106(2) 0.0982(18) 0.0816(15) 0.0146(13) 0.0198(16) 0.0072(17)
F1 0.106(2) 0.0982(18) 0.0816(15) 0.0146(13) 0.0198(16) 0.0072(17)
F2 0.106(2) 0.0982(18) 0.0816(15) 0.0146(13) 0.0198(16) 0.0072(17)
F2A 0.106(2) 0.0982(18) 0.0816(15) 0.0146(13) 0.0198(16) 0.0072(17)
F3A 0.106(2) 0.0982(18) 0.0816(15) 0.0146(13) 0.0198(16) 0.0072(17)
F1A 0.106(2) 0.0982(18) 0.0816(15) 0.0146(13) 0.0198(16) 0.0072(17)
N2B 0.070(6) 0.054(4) 0.055(5) 0.008(3) 0.015(5) 0.000(4)
C1A 0.090(6) 0.052(3) 0.058(4) 0.001(3) 0.018(6) 0.008(5)
C1B 0.090(6) 0.052(3) 0.058(4) 0.001(3) 0.018(6) 0.008(5)
O2B 0.081(4) 0.083(2) 0.059(2) 0.0102(17) 0.019(3) -0.001(3)
N1B 0.077(10) 0.046(2) 0.043(4) 0.008(2) 0.002(8) -0.004(8)
C3 0.069(3) 0.121(4) 0.084(3) 0.009(3) 0.012(3) 0.007(3)
C2 0.075(3) 0.130(5) 0.084(3) 0.012(3) 0.026(3) -0.001(3)
C1 0.104(4) 0.051(3) 0.052(2) 0.0025(19) 0.014(2) 0.000(2)
F2B 0.057(5) 0.054(5) 0.076(5) 0.010(4) -0.005(4) -0.002(4)
F3B 0.075(5) 0.082(6) 0.059(5) -0.005(4) 0.010(4) 0.008(4)
F1B 0.108(6) 0.100(6) 0.092(6) 0.016(4) 0.047(5) -0.004(5)
O1 0.217(5) 0.052(2) 0.071(2) 0.0010(17) 0.004(3) -0.007(2)
O0AA 0.165(3) 0.0450(18) 0.067(2) 0.0008(14) 0.019(2) -0.0057(18)

loop_
_atom_type_symbol
_atom_type_description
_atom_type_scat_dispersion_real
_atom_type_scat_dispersion_imag
_atom_type_scat_source
C C 0.0033 0.0016 'International Tables Vol C Tables 4.2.6.8 and 6.1.1.4'
H H 0.0000 0.0000 'International Tables Vol C Tables 4.2.6.8 and 6.1.1.4'
F F 0.0171 0.0103 'International Tables Vol C Tables 4.2.6.8 and 6.1.1.4'
N N 0.0061 0.0033 'International Tables Vol C Tables 4.2.6.8 and 6.1.1.4'
O O 0.0106 0.0060 'International Tables Vol C Tables 4.2.6.8 and 6.1.1.4'

loop_
_geom_angle_atom_site_label_1
_geom_angle_atom_site_label_2
_geom_angle_atom_site_label_3
_geom_angle
_geom_angle_site_symmetry_1
_geom_angle_site_symmetry_3
_geom_angle_publ_flag
C1B O2A C1A 43.1(7) . . ?
O2B O2A C1A 60.4(19) . . ?
O2B O2A C1B 103(2) . . ?
N2A N1A N2B 39.8(7) . . ?
N1B N1A N2A 98(5) . . ?
N1B N1A N2B 59(5) . . ?
N1B N1A C1 85(5) . . ?
C1 N1A N2A 122.9(18) . . ?
C1 N1A N2B 111.3(15) . . ?
C10 C5 C1 123.2(4) . . ?
C6 C5 C10 119.1(4) . . ?
C6 C5 C1 117.7(4) . . ?
C9 C10 C5 120.7(4) . . ?
C9 C8 C11 120.5(4) . . ?
C7 C8 C9 120.1(4) . . ?
C7 C8 C11 119.3(4) . . ?
C10 C9 C8 119.7(4) . . ?
C5 C6 C7 120.4(4) . . ?
C8 C7 C6 119.9(4) . . ?
F3 C11 C8 105.2(5) . . ?
F1 C11 C8 116.0(5) . . ?
F1 C11 F3 108.8(7) . . ?
F1 C11 F2 112.9(8) . . ?
F1 C11 F1A 32.7(4) . . ?
F1 C11 F2B 82.5(8) . . ?
F1 C11 F3B 126.9(8) . . ?
F2 C11 C8 111.9(5) . . ?
F2 C11 F3 100.7(7) . . ?
F2 C11 F1A 138.1(7) . . ?
F2A C11 C8 113.3(5) . . ?
F2A C11 F3 141.1(6) . . ?
F2A C11 F1 49.3(5) . . ?
F2A C11 F2 70.0(7) . . ?
F2A C11 F1A 82.1(6) . . ?
F2A C11 F2B 34.7(6) . . ?
F2A C11 F3B 99.8(9) . . ?
F2A C11 F1B 114.4(10) . . ?
F3A C11 C8 119.4(6) . . ?
F3A C11 F3 26.6(6) . . ?
F3A C11 F1 115.0(8) . . ?
F3A C11 F2 74.5(7) . . ?
F3A C11 F2A 124.1(8) . . ?
F3A C11 F1A 98.2(7) . . ?
F3A C11 F2B 105.1(9) . . ?
F3A C11 F3B 40.7(6) . . ?
F3A C11 F1B 56.9(10) . . ?
F1A C11 C8 107.5(5) . . ?
F1A C11 F3 81.8(6) . . ?
F2B C11 C8 111.8(7) . . ?
F2B C11 F3 131.3(9) . . ?
F2B C11 F2 36.3(6) . . ?
F2B C11 F1A 114.4(8) . . ?
F3B C11 C8 116.2(7) . . ?
F3B C11 F3 66.2(8) . . ?
F3B C11 F2 34.7(6) . . ?
F3B C11 F1A 130.7(8) . . ?
F3B C11 F2B 69.5(9) . . ?
F1B C11 C8 115.3(8) . . ?
F1B C11 F3 39.0(9) . . ?
F1B C11 F1 70.8(11) . . ?
F1B C11 F2 123.9(10) . . ?
F1B C11 F1A 43.1(10) . . ?
F1B C11 F2B 132.3(10) . . ?
F1B C11 F3B 95.7(11) . . ?
N1A N2A N1B 19.9(9) . . ?
N2B N2A N1A 78.6(9) . . ?
N2B N2A C1B 43.6(7) . . ?
N2B N2A N1B 58.8(8) . . ?
C1A N2A N1A 165.9(16) . . ?
C1A N2A N2B 91.5(14) . . ?
C1A N2A C1B 48.0(11) . . ?
C1A N2A N1B 148.1(16) . . ?
C1B N2A N1A 120.9(11) . . ?
C1B N2A N1B 101.1(11) . . ?
C11 F3 F3B 53.3(6) . . ?
F3A F3 C11 55.6(14) . . ?
F3A F3 F3B 11.8(14) . . ?
F3A F3 F1B 97.0(19) . . ?
F1B F3 C11 62.2(11) . . ?
F1B F3 F3B 103.4(14) . . ?
C11 F1 F2B 49.5(6) . . ?
C11 F1 F1B 54.5(8) . . ?
F2A F1 C11 64.9(7) . . ?
F2A F1 F2B 18.0(7) . . ?
F2A F1 F1B 113.6(12) . . ?
F1A F1 C11 83.3(11) . . ?
F1A F1 F2A 148.2(16) . . ?
F1A F1 F2B 131.4(14) . . ?
F1A F1 F1B 38.2(10) . . ?
F1B F1 F2B 95.5(10) . . ?
C11 F2 F2A 53.0(5) . . ?
C11 F2 F3A 48.1(5) . . ?
F2A F2 F3A 91.5(7) . . ?
F2B F2 C11 70.2(11) . . ?
F2B F2 F2A 19.6(11) . . ?
F2B F2 F3A 111.0(14) . . ?
F3B F2 C11 70.3(13) . . ?
F3B F2 F2A 115.5(16) . . ?
F3B F2 F3A 24.2(13) . . ?
F3B F2 F2B 135(2) . . ?
C11 F2A F2 57.0(6) . . ?
F1 F2A C11 65.7(7) . . ?
F1 F2A F2 115.6(9) . . ?
F2B F2A C11 75.4(13) . . ?
F2B F2A F1 136.6(17) . . ?
F2B F2A F2 21.0(13) . . ?
C11 F3A F2 57.4(6) . . ?
F3 F3A C11 97.8(16) . . ?
F3 F3A F2 153.5(17) . . ?
F3 F3A F3B 160(2) . . ?
F3 F3A F1B 50.2(14) . . ?
F3B F3A C11 77.3(12) . . ?
F3B F3A F2 21.8(11) . . ?
F3B F3A F1B 138.4(19) . . ?
F1B F3A C11 65.8(10) . . ?
F1B F3A F2 116.7(14) . . ?
F1 F1A C11 64.0(10) . . ?
F1 F1A F1B 113.2(16) . . ?
F1B F1A C11 61.0(10) . . ?
N2A N2B N1A 61.7(9) . . ?
N2A N2B C1A 38.8(7) . . ?
N2A N2B N1B 81.4(10) . . ?
N2A N2B C3 161.6(9) . . ?
C1A N2B N1A 100.0(11) . . ?
C1A N2B N1B 119.3(12) . . ?
C1A N2B C3 122.8(9) . . ?
C1B N2B N1A 144.9(15) . . ?
C1B N2B N2A 85.8(12) . . ?
C1B N2B C1A 47.1(9) . . ?
C1B N2B N1B 159.7(15) . . ?
C1B N2B C3 75.8(11) . . ?
N1B N2B N1A 19.9(11) . . ?
N1B N2B C3 116.2(8) . . ?
C3 N2B N1A 136.1(9) . . ?
O2A C1A C2 141.2(10) . . ?
N2A C1A O2A 148.3(17) . . ?
N2A C1A N2B 49.7(10) . . ?
N2A C1A C1B 92.5(17) . . ?
N2A C1A O2B 169.8(17) . . ?
N2A C1A C2 70.4(13) . . ?
N2B C1A O2A 98.6(10) . . ?
N2B C1A C2 120.1(10) . . ?
C1B C1A O2A 55.8(10) . . ?
C1B C1A N2B 42.9(9) . . ?
C1B C1A O2B 79.0(12) . . ?
C1B C1A C2 162.7(15) . . ?
O2B C1A O2A 23.6(6) . . ?
O2B C1A N2B 121.3(12) . . ?
O2B C1A C2 118.3(10) . . ?
O2A C1B N2A 120.6(12) . . ?
O2A C1B O2B 23.0(6) . . ?
N2A C1B O2B 97.9(10) . . ?
N2B C1B O2A 170.0(16) . . ?
N2B C1B N2A 50.6(8) . . ?
N2B C1B C1A 90.0(15) . . ?
N2B C1B O2B 147.3(14) . . ?
C1A C1B O2A 81.1(13) . . ?
C1A C1B N2A 39.5(9) . . ?
C1A C1B O2B 58.5(11) . . ?
O2A O2B C1A 96(2) . . ?
O2A O2B C1B 54.3(18) . . ?
C1A O2B C1B 42.5(7) . . ?
N1A N1B N2A 62(5) . . ?
N1A N1B N2B 101(5) . . ?
N1A N1B C1 72(5) . . ?
N2B N1B N2A 39.8(8) . . ?
N2B N1B C1 120.4(17) . . ?
C1 N1B N2A 107.6(12) . . ?
N1A C1 C5 113.8(11) . . ?
N1A C1 N1B 23.0(10) . . ?
N1B C1 C5 114.3(10) . . ?
O0AA C1 N1A 122.5(11) . . ?
O0AA C1 C5 122.1(4) . . ?
O0AA C1 N1B 122.6(10) . . ?
C11 F2B F1 48.0(5) . . ?
C11 F2B F3B 55.0(8) . . ?
F2 F2B C11 73.5(12) . . ?
F2 F2B F1 114.1(15) . . ?
F2 F2B F3B 22.0(11) . . ?
F2A F2B C11 69.9(12) . . ?
F2A F2B F1 25.4(10) . . ?
F2A F2B F2 139(2) . . ?
F2A F2B F3B 117.6(17) . . ?
F3B F2B F1 92.2(10) . . ?
C11 F3B F3 60.6(8) . . ?
C11 F3B F2B 55.5(7) . . ?
F3 F3B F2B 113.2(11) . . ?
F2 F3B C11 74.9(13) . . ?
F2 F3B F3 135.0(17) . . ?
F2 F3B F3A 134(2) . . ?
F2 F3B F2B 23.0(11) . . ?
F3A F3B C11 62.0(12) . . ?
F3A F3B F3 8.6(10) . . ?
F3A F3B F2B 111.2(16) . . ?
C11 F1B F1 54.7(7) . . ?
F3 F1B C11 78.9(13) . . ?
F3 F1B F1 131.9(16) . . ?
F3 F1B F3A 32.8(10) . . ?
F3 F1B F1A 153.5(19) . . ?
F3A F1B C11 57.4(8) . . ?
F3A F1B F1 102.3(13) . . ?
F1A F1B C11 75.9(12) . . ?
F1A F1B F1 28.6(8) . . ?
F1A F1B F3A 129.9(17) . . ?

loop_
_geom_bond_atom_site_label_1
_geom_bond_atom_site_label_2
_geom_bond_distance
_geom_bond_site_symmetry_2
_geom_bond_publ_flag
O2A C1A 1.430(16) . ?
O2A C1B 1.198(14) . ?
O2A O2B 0.576(12) . ?
N1A N2A 1.42(3) . ?
N1A N2B 1.58(2) . ?
N1A N1B 0.55(2) . ?
N1A C1 1.33(3) . ?
C5 C10 1.382(5) . ?
C5 C6 1.376(5) . ?
C5 C1 1.487(5) . ?
C10 C9 1.371(5) . ?
C8 C9 1.378(6) . ?
C8 C7 1.373(6) . ?
C8 C11 1.491(6) . ?
C6 C7 1.380(6) . ?
C11 F3 1.457(11) . ?
C11 F1 1.318(10) . ?
C11 F2 1.375(10) . ?
C11 F2A 1.309(10) . ?
C11 F3A 1.214(10) . ?
C11 F1A 1.457(10) . ?
C11 F2B 1.349(14) . ?
C11 F3B 1.341(15) . ?
C11 F1B 1.314(15) . ?
N2A N2B 1.032(9) . ?
N2A C1A 0.848(10) . ?
N2A C1B 1.331(16) . ?
N2A N1B 1.59(3) . ?
F3 F3A 0.659(12) . ?
F3 F3B 1.530(19) . ?
F3 F1B 0.93(2) . ?
F1 F2A 1.096(10) . ?
F1 F1A 0.793(10) . ?
F1 F2B 1.759(16) . ?
F1 F1B 1.52(2) . ?
F2 F2A 1.540(13) . ?
F2 F3A 1.572(14) . ?
F2 F2B 0.848(14) . ?
F2 F3B 0.811(14) . ?
F2A F2B 0.793(13) . ?
F3A F3B 0.896(14) . ?
F3A F1B 1.21(2) . ?
F1A F1B 1.03(2) . ?
N2B C1A 1.352(16) . ?
N2B C1B 0.921(10) . ?
N2B N1B 1.38(2) . ?
N2B C3 1.422(11) . ?
C1A C1B 0.990(12) . ?
C1A O2B 1.250(14) . ?
C1A C2 1.477(13) . ?
C1B O2B 1.439(16) . ?
N1B C1 1.40(2) . ?
C1 O0AA 1.221(5) . ?
F2B F3B 1.53(2) . ?
